data_7101292
loop_
_publ_author_name
'Pierre Braunstein'
'Margraf, Gunter'
'Pattacini, Roberto'
' Messaoudi, Abdelatif'

_publ_section_title
;

Intra- and inter-molecular phosphoryl migration in phosphinothiazolines,
precursors to polynuclear complexes and bimetallic coordination polymers.

;
_journal_issue 29
_journal_name_full 'Chemical Communications'
_journal_paper_doi 10.1039/b603495k
_journal_year 2006
_chemical_formula_moiety 'C28 H25 Au2 Cl5 N2 P2 S'
_chemical_formula_sum 'C28 H25 Au2 Cl5 N2 P2 S'
_chemical_formula_weight 1054.68
_space_group_IT_number 2
_space_group_name_Hall '-P 1'
_space_group_name_H-M_alt 'P -1'
_symmetry_cell_setting triclinic
_symmetry_Int_Tables_number 2
_symmetry_space_group_name_Hall '-P 1'
_symmetry_space_group_name_H-M 'P -1'
_atom_sites_solution_hydrogens geom
_atom_sites_solution_primary direct
_atom_sites_solution_secondary difmap
_audit_creation_date 27-02-05
_audit_creation_method SHELXL-97
_cell_angle_alpha 98.04(5)
_cell_angle_beta 101.87(5)
_cell_angle_gamma 104.52(5)
_cell_formula_units_Z 2
_cell_length_a 9.6100(10)
_cell_length_b 13.281(2)
_cell_length_c 13.769(2)
_cell_measurement_reflns_used 11705
_cell_measurement_temperature 173(2)
_cell_measurement_theta_max 30.034
_cell_measurement_theta_min 0.998
_cell_volume 1630.5(4)
_computing_cell_refinement 'Denzo (Nonius B.V., 1998)'
_computing_data_collection 'Collect (Nonius B.V., 1998)'
_computing_data_reduction 'Denzo (Nonius B.V., 1998)'
_computing_molecular_graphics 'PLATON 98 (Spek, 1998)'
_computing_publication_material 'SHELXL-97 (Sheldrick, 1997)'
_computing_structure_refinement 'SHELXL-97 (Sheldrick, 1997)'
_computing_structure_solution 'SHELXS-97 (Sheldrick, 1997)'
_diffrn_ambient_temperature 173(2)
_diffrn_measured_fraction_theta_full 0.998
_diffrn_measured_fraction_theta_max 0.998
_diffrn_measurement_device_type KappaCCD
_diffrn_measurement_method '\p scans'
_diffrn_radiation_monochromator graphite
_diffrn_radiation_probe x-ray
_diffrn_radiation_type MoK\a
_diffrn_radiation_wavelength 0.71070
_diffrn_reflns_av_R_equivalents 0.0000
_diffrn_reflns_av_sigmaI/netI 0.0892
_diffrn_reflns_limit_h_max 13
_diffrn_reflns_limit_h_min -13
_diffrn_reflns_limit_k_max 18
_diffrn_reflns_limit_k_min -18
_diffrn_reflns_limit_l_max 19
_diffrn_reflns_limit_l_min 0
_diffrn_reflns_number 9537
_diffrn_reflns_theta_full 30.03
_diffrn_reflns_theta_max 30.03
_diffrn_reflns_theta_min 1.54
_diffrn_source 'fine-focus sealed tube'
_exptl_absorpt_coefficient_mu 9.582
_exptl_absorpt_correction_type none
_exptl_crystal_colour yellow
_exptl_crystal_density_diffrn 2.148
_exptl_crystal_density_method 'not measured'
_exptl_crystal_description prism
_exptl_crystal_F_000 992
_exptl_crystal_size_max 0.08
_exptl_crystal_size_mid 0.06
_exptl_crystal_size_min 0.05
_refine_diff_density_max 1.606
_refine_diff_density_min -3.783
_refine_diff_density_rms 0.315
_refine_ls_extinction_method none
_refine_ls_goodness_of_fit_ref 1.063
_refine_ls_hydrogen_treatment constr
_refine_ls_matrix_type full
_refine_ls_number_parameters 361
_refine_ls_number_reflns 9536
_refine_ls_number_restraints 0
_refine_ls_restrained_S_all 1.063
_refine_ls_R_factor_all 0.0621
_refine_ls_R_factor_gt 0.0408
_refine_ls_shift/su_max 0.001
_refine_ls_shift/su_mean 0.000
_refine_ls_structure_factor_coef Fsqd
_refine_ls_weighting_details 'calc w=1/[\s^2^(Fo^2^)+(0.0400P)^2^+0.0000P] where P=(Fo^2^+2Fc^2^)/3'
_refine_ls_weighting_scheme calc
_refine_ls_wR_factor_gt 0.1074
_refine_ls_wR_factor_ref 0.1244
_reflns_number_gt 7031
_reflns_number_total 9536
_reflns_threshold_expression >2sigma(I)
_cod_data_source_file b603495k.txt
_cod_database_code 7101292

loop_
_symmetry_equiv_pos_as_xyz
'x, y, z'
'-x, -y, -z'

loop_
_atom_site_label
_atom_site_type_symbol
_atom_site_fract_x
_atom_site_fract_y
_atom_site_fract_z
_atom_site_U_iso_or_equiv
_atom_site_adp_type
_atom_site_occupancy
_atom_site_symmetry_multiplicity
_atom_site_calc_flag
Au1 Au 0.38027(3) 0.69537(2) 0.021616(19) 0.01985(8) Uani 1 1 d
Au2 Au -0.03645(3) 0.70933(2) -0.41832(2) 0.02156(8) Uani 1 1 d
Cl1 Cl 0.5629(2) 0.66314(15) 0.13914(14) 0.0277(4) Uani 1 1 d
Cl2 Cl -0.2773(2) 0.7038(2) -0.42321(17) 0.0429(5) Uani 1 1 d
Cl3 Cl -0.1111(3) 0.8352(2) 0.3867(2) 0.0600(7) Uani 1 1 d
Cl4 Cl 0.0129(4) 1.0126(2) 0.3021(3) 0.0780(10) Uani 1 1 d
Cl5 Cl 0.0319(4) 0.8055(3) 0.2264(3) 0.0840(11) Uani 1 1 d
S S 0.3362(2) 0.54882(15) -0.19563(14) 0.0249(4) Uani 1 1 d
P1 P 0.21456(19) 0.74158(14) -0.08853(13) 0.0181(3) Uani 1 1 d
P2 P 0.19544(19) 0.71420(14) -0.42101(13) 0.0176(3) Uani 1 1 d
N1 N 0.2180(6) 0.7175(4) -0.2106(4) 0.0202(12) Uani 1 1 d
N2 N 0.2625(6) 0.6299(4) -0.3536(4) 0.0182(11) Uani 1 1 d
C1 C 0.2649(7) 0.6433(5) -0.2520(5) 0.0172(13) Uani 1 1 d
C2 C 0.3429(9) 0.5560(6) -0.3882(6) 0.0280(16) Uani 1 1 d
H2A H 0.4460 0.5956 -0.3859 0.034 Uiso 1 1 calc
H2B H 0.2927 0.5177 -0.4587 0.034 Uiso 1 1 calc
C3 C 0.3434(10) 0.4787(7) -0.3182(6) 0.0344(18) Uani 1 1 d
H3A H 0.4348 0.4557 -0.3111 0.041 Uiso 1 1 calc
H3B H 0.2563 0.4152 -0.3449 0.041 Uiso 1 1 calc
C4 C 0.0250(7) 0.6881(5) -0.0833(5) 0.0193(13) Uani 1 1 d
C5 C -0.0053(8) 0.6340(6) -0.0063(6) 0.0271(16) Uani 1 1 d
H5 H 0.0732 0.6217 0.0405 0.033 Uiso 1 1 calc
C6 C -0.1495(9) 0.5986(6) 0.0016(6) 0.0315(17) Uani 1 1 d
H6 H -0.1695 0.5629 0.0546 0.038 Uiso 1 1 calc
C7 C -0.2657(8) 0.6148(6) -0.0671(6) 0.0313(18) Uani 1 1 d
H7 H -0.3649 0.5892 -0.0620 0.038 Uiso 1 1 calc
C8 C -0.2354(8) 0.6689(7) -0.1436(6) 0.0336(18) Uani 1 1 d
H8 H -0.3146 0.6801 -0.1908 0.040 Uiso 1 1 calc
C9 C -0.0913(8) 0.7065(6) -0.1515(6) 0.0266(16) Uani 1 1 d
H9 H -0.0712 0.7446 -0.2029 0.032 Uiso 1 1 calc
C10 C 0.2437(7) 0.8845(5) -0.0634(5) 0.0188(13) Uani 1 1 d
C11 C 0.1805(10) 0.9299(6) 0.0074(7) 0.0359(19) Uani 1 1 d
H11 H 0.1205 0.8867 0.0414 0.043 Uiso 1 1 calc
C12 C 0.2067(10) 1.0388(6) 0.0273(7) 0.040(2) Uani 1 1 d
H12 H 0.1663 1.0707 0.0767 0.048 Uiso 1 1 calc
C13 C 0.2899(9) 1.1015(6) -0.0233(6) 0.0316(17) Uani 1 1 d
H13 H 0.3044 1.1760 -0.0102 0.038 Uiso 1 1 calc
C14 C 0.3529(9) 1.0568(6) -0.0936(6) 0.0310(17) Uani 1 1 d
H14 H 0.4121 1.1006 -0.1276 0.037 Uiso 1 1 calc
C15 C 0.3295(9) 0.9485(6) -0.1140(6) 0.0280(16) Uani 1 1 d
H15 H 0.3718 0.9174 -0.1626 0.034 Uiso 1 1 calc
C16 C 0.3337(8) 0.8427(5) -0.3783(5) 0.0212(14) Uani 1 1 d
C17 C 0.2974(9) 0.9318(7) -0.4046(7) 0.0350(19) Uani 1 1 d
H17 H 0.1988 0.9252 -0.4405 0.042 Uiso 1 1 calc
C18 C 0.4024(11) 1.0298(7) -0.3794(9) 0.049(3) Uani 1 1 d
H18 H 0.3762 1.0903 -0.3976 0.059 Uiso 1 1 calc
C19 C 0.5445(10) 1.0393(7) -0.3281(9) 0.051(3) Uani 1 1 d
H19 H 0.6173 1.1066 -0.3112 0.062 Uiso 1 1 calc
C20 C 0.5830(8) 0.9521(7) -0.3006(7) 0.039(2) Uani 1 1 d
H20 H 0.6817 0.9599 -0.2642 0.047 Uiso 1 1 calc
C21 C 0.4790(8) 0.8530(6) -0.3255(6) 0.0271(16) Uani 1 1 d
H21 H 0.5060 0.7930 -0.3069 0.033 Uiso 1 1 calc
C22 C 0.2146(8) 0.6666(5) -0.5461(5) 0.0208(14) Uani 1 1 d
C23 C 0.3428(9) 0.7065(6) -0.5760(6) 0.0276(16) Uani 1 1 d
H23 H 0.4241 0.7597 -0.5302 0.033 Uiso 1 1 calc
C24 C 0.3528(9) 0.6692(6) -0.6718(6) 0.0317(17) Uani 1 1 d
H24 H 0.4415 0.6959 -0.6920 0.038 Uiso 1 1 calc
C25 C 0.2360(11) 0.5941(7) -0.7375(6) 0.037(2) Uani 1 1 d
H25 H 0.2430 0.5694 -0.8040 0.045 Uiso 1 1 calc
C26 C 0.1066(10) 0.5532(7) -0.7089(7) 0.040(2) Uani 1 1 d
H26 H 0.0263 0.4995 -0.7549 0.048 Uiso 1 1 calc
C27 C 0.0952(8) 0.5906(6) -0.6136(6) 0.0310(17) Uani 1 1 d
H27 H 0.0058 0.5646 -0.5941 0.037 Uiso 1 1 calc
C28 C -0.0765(10) 0.8774(8) 0.2779(7) 0.042(2) Uani 1 1 d
H28 H -0.1735 0.8627 0.2271 0.050 Uiso 1 1 calc

loop_
_atom_site_aniso_label
_atom_site_aniso_U_11
_atom_site_aniso_U_22
_atom_site_aniso_U_33
_atom_site_aniso_U_23
_atom_site_aniso_U_13
_atom_site_aniso_U_12
Au1 0.01894(13) 0.02185(14) 0.02036(14) 0.00709(10) 0.00527(10) 0.00688(10)
Au2 0.01618(13) 0.02703(15) 0.02346(15) 0.00657(11) 0.00633(10) 0.00785(10)
Cl1 0.0263(9) 0.0362(10) 0.0263(9) 0.0142(8) 0.0062(7) 0.0150(8)
Cl2 0.0209(9) 0.0650(15) 0.0486(13) 0.0132(11) 0.0134(9) 0.0180(9)
Cl3 0.0698(18) 0.0752(19) 0.0474(15) 0.0290(13) 0.0190(13) 0.0306(15)
Cl4 0.075(2) 0.0471(16) 0.129(3) 0.0248(17) 0.056(2) 0.0183(15)
Cl5 0.103(3) 0.0598(19) 0.095(2) -0.0049(17) 0.057(2) 0.0188(18)
S 0.0293(9) 0.0273(9) 0.0254(9) 0.0116(7) 0.0093(7) 0.0158(8)
P1 0.0177(8) 0.0191(8) 0.0187(8) 0.0048(7) 0.0056(7) 0.0061(6)
P2 0.0165(8) 0.0197(8) 0.0186(8) 0.0051(7) 0.0059(6) 0.0069(6)
N1 0.020(3) 0.018(3) 0.025(3) 0.006(2) 0.009(2) 0.007(2)
N2 0.018(3) 0.020(3) 0.019(3) 0.006(2) 0.006(2) 0.007(2)
C1 0.013(3) 0.016(3) 0.020(3) 0.005(2) 0.003(2) 0.001(2)
C2 0.034(4) 0.032(4) 0.030(4) 0.012(3) 0.017(3) 0.022(3)
C3 0.048(5) 0.035(4) 0.031(4) 0.008(3) 0.015(4) 0.025(4)
C4 0.013(3) 0.019(3) 0.023(3) -0.001(3) 0.006(3) 0.002(2)
C5 0.023(4) 0.032(4) 0.028(4) 0.010(3) 0.010(3) 0.005(3)
C6 0.029(4) 0.032(4) 0.036(4) 0.012(3) 0.019(3) 0.002(3)
C7 0.022(4) 0.031(4) 0.037(5) -0.004(3) 0.014(3) 0.002(3)
C8 0.021(4) 0.038(5) 0.041(5) 0.003(4) 0.009(3) 0.009(3)
C9 0.026(4) 0.031(4) 0.025(4) 0.008(3) 0.009(3) 0.009(3)
C10 0.021(3) 0.016(3) 0.019(3) 0.004(2) 0.003(3) 0.006(3)
C11 0.040(5) 0.030(4) 0.040(5) 0.004(4) 0.026(4) 0.003(4)
C12 0.047(5) 0.024(4) 0.052(6) 0.003(4) 0.023(4) 0.010(4)
C13 0.033(4) 0.021(4) 0.039(5) 0.004(3) 0.008(3) 0.006(3)
C14 0.034(4) 0.023(4) 0.032(4) 0.004(3) 0.008(3) 0.001(3)
C15 0.036(4) 0.020(3) 0.026(4) 0.002(3) 0.011(3) 0.005(3)
C16 0.022(3) 0.021(3) 0.023(3) 0.004(3) 0.011(3) 0.007(3)
C17 0.026(4) 0.029(4) 0.050(5) 0.011(4) 0.007(4) 0.008(3)
C18 0.037(5) 0.025(4) 0.088(8) 0.022(5) 0.014(5) 0.008(4)
C19 0.033(5) 0.029(5) 0.082(8) 0.003(5) 0.014(5) -0.004(4)
C20 0.014(3) 0.039(5) 0.056(6) 0.007(4) 0.004(4) -0.004(3)
C21 0.019(3) 0.027(4) 0.035(4) 0.007(3) 0.006(3) 0.007(3)
C22 0.024(3) 0.022(3) 0.019(3) 0.004(3) 0.006(3) 0.010(3)
C23 0.028(4) 0.028(4) 0.027(4) 0.005(3) 0.010(3) 0.006(3)
C24 0.034(4) 0.036(4) 0.033(4) 0.009(4) 0.019(4) 0.013(3)
C25 0.055(6) 0.036(5) 0.026(4) 0.002(3) 0.016(4) 0.019(4)
C26 0.035(5) 0.039(5) 0.037(5) -0.010(4) 0.008(4) 0.002(4)
C27 0.026(4) 0.034(4) 0.030(4) -0.003(3) 0.010(3) 0.005(3)
C28 0.031(5) 0.053(6) 0.040(5) 0.014(4) 0.004(4) 0.010(4)

loop_
_atom_type_symbol
_atom_type_description
_atom_type_scat_dispersion_real
_atom_type_scat_dispersion_imag
_atom_type_scat_source
C C 0.0033 0.0016 'International Tables Vol C Tables 4.2.6.8 and 6.1.1.4'
H H 0.0000 0.0000 'International Tables Vol C Tables 4.2.6.8 and 6.1.1.4'
Cl Cl 0.1484 0.1585 'International Tables Vol C Tables 4.2.6.8 and 6.1.1.4'
N N 0.0061 0.0033 'International Tables Vol C Tables 4.2.6.8 and 6.1.1.4'
P P 0.1023 0.0942 'International Tables Vol C Tables 4.2.6.8 and 6.1.1.4'
S S 0.1246 0.1234 'International Tables Vol C Tables 4.2.6.8 and 6.1.1.4'
Au Au -2.0133 8.8022 'International Tables Vol C Tables 4.2.6.8 and 6.1.1.4'

loop_
_geom_angle_atom_site_label_1
_geom_angle_atom_site_label_2
_geom_angle_atom_site_label_3
_geom_angle
P1 Au1 Cl1 174.99(7)
P2 Au2 Cl2 177.44(7)
C1 S C3 92.1(3)
N1 P1 C4 107.1(3)
N1 P1 C10 101.7(3)
C4 P1 C10 103.7(3)
N1 P1 Au1 117.2(2)
C4 P1 Au1 114.2(2)
C10 P1 Au1 111.4(2)
N2 P2 C16 106.3(3)
N2 P2 C22 101.4(3)
C16 P2 C22 104.1(3)
N2 P2 Au2 113.4(2)
C16 P2 Au2 116.9(2)
C22 P2 Au2 113.2(2)
C1 N1 P1 124.8(5)
C1 N2 C2 115.1(5)
C1 N2 P2 117.7(4)
C2 N2 P2 126.3(5)
N1 C1 N2 120.1(6)
N1 C1 S 128.7(5)
N2 C1 S 111.2(5)
N2 C2 C3 107.4(6)
N2 C2 H2A 110.2
C3 C2 H2A 110.2
N2 C2 H2B 110.2
C3 C2 H2B 110.2
H2A C2 H2B 108.5
C2 C3 S 106.4(5)
C2 C3 H3A 110.4
S C3 H3A 110.4
C2 C3 H3B 110.4
S C3 H3B 110.4
H3A C3 H3B 108.6
C5 C4 C9 119.7(6)
C5 C4 P1 119.8(5)
C9 C4 P1 120.4(5)
C6 C5 C4 119.9(7)
C6 C5 H5 120.0
C4 C5 H5 120.0
C5 C6 C7 120.6(7)
C5 C6 H6 119.7
C7 C6 H6 119.7
C6 C7 C8 119.5(7)
C6 C7 H7 120.2
C8 C7 H7 120.2
C9 C8 C7 120.6(7)
C9 C8 H8 119.7
C7 C8 H8 119.7
C8 C9 C4 119.7(7)
C8 C9 H9 120.2
C4 C9 H9 120.2
C15 C10 C11 120.0(6)
C15 C10 P1 120.2(5)
C11 C10 P1 119.7(5)
C12 C11 C10 119.0(7)
C12 C11 H11 120.5
C10 C11 H11 120.5
C13 C12 C11 120.9(8)
C13 C12 H12 119.6
C11 C12 H12 119.6
C12 C13 C14 120.3(7)
C12 C13 H13 119.8
C14 C13 H13 119.8
C15 C14 C13 119.8(7)
C15 C14 H14 120.1
C13 C14 H14 120.1
C14 C15 C10 120.0(7)
C14 C15 H15 120.0
C10 C15 H15 120.0
C17 C16 C21 119.2(7)
C17 C16 P2 119.2(6)
C21 C16 P2 121.4(5)
C18 C17 C16 121.0(8)
C18 C17 H17 119.5
C16 C17 H17 119.5
C19 C18 C17 119.5(8)
C19 C18 H18 120.2
C17 C18 H18 120.2
C18 C19 C20 120.5(8)
C18 C19 H19 119.7
C20 C19 H19 119.7
C19 C20 C21 120.6(8)
C19 C20 H20 119.7
C21 C20 H20 119.7
C20 C21 C16 119.1(7)
C20 C21 H21 120.4
C16 C21 H21 120.4
C23 C22 C27 119.9(7)
C23 C22 P2 121.6(6)
C27 C22 P2 118.5(5)
C24 C23 C22 120.0(7)
C24 C23 H23 120.0
C22 C23 H23 120.0
C25 C24 C23 119.9(7)
C25 C24 H24 120.0
C23 C24 H24 120.0
C24 C25 C26 120.8(7)
C24 C25 H25 119.6
C26 C25 H25 119.6
C27 C26 C25 119.6(8)
C27 C26 H26 120.2
C25 C26 H26 120.2
C26 C27 C22 119.7(7)
C26 C27 H27 120.1
C22 C27 H27 120.1
Cl3 C28 Cl4 111.7(5)
Cl3 C28 Cl5 109.7(5)
Cl4 C28 Cl5 109.9(5)
Cl3 C28 H28 108.5
Cl4 C28 H28 108.5
Cl5 C28 H28 108.5

loop_
_geom_bond_atom_site_label_1
_geom_bond_atom_site_label_2
_geom_bond_distance
Au1 P1 2.229(2)
Au1 Cl1 2.299(2)
Au2 P2 2.2212(17)
Au2 Cl2 2.2834(19)
Cl3 C28 1.736(9)
Cl4 C28 1.736(10)
Cl5 C28 1.765(10)
S C1 1.769(7)
S C3 1.834(8)
P1 N1 1.675(6)
P1 C4 1.802(6)
P1 C10 1.819(7)
P2 N2 1.713(6)
P2 C16 1.812(7)
P2 C22 1.813(7)
N1 C1 1.294(8)
N2 C1 1.379(8)
N2 C2 1.480(8)
C2 C3 1.503(11)
C2 H2A 0.9900
C2 H2B 0.9900
C3 H3A 0.9900
C3 H3B 0.9900
C4 C5 1.400(10)
C4 C9 1.401(10)
C5 C6 1.379(10)
C5 H5 0.9500
C6 C7 1.390(12)
C6 H6 0.9500
C7 C8 1.394(12)
C7 H7 0.9500
C8 C9 1.382(10)
C8 H8 0.9500
C9 H9 0.9500
C10 C15 1.393(10)
C10 C11 1.395(10)
C11 C12 1.382(11)
C11 H11 0.9500
C12 C13 1.370(11)
C12 H12 0.9500
C13 C14 1.384(11)
C13 H13 0.9500
C14 C15 1.377(10)
C14 H14 0.9500
C15 H15 0.9500
C16 C17 1.389(10)
C16 C21 1.398(10)
C17 C18 1.380(11)
C17 H17 0.9500
C18 C19 1.368(13)
C18 H18 0.9500
C19 C20 1.380(13)
C19 H19 0.9500
C20 C21 1.386(10)
C20 H20 0.9500
C21 H21 0.9500
C22 C23 1.382(10)
C22 C27 1.384(10)
C23 C24 1.374(10)
C23 H23 0.9500
C24 C25 1.357(12)
C24 H24 0.9500
C25 C26 1.386(12)
C25 H25 0.9500
C26 C27 1.373(11)
C26 H26 0.9500
C27 H27 0.9500
C28 H28 1.0000
